data_4111436
loop_
_publ_author_name
'P. Venkateswara Rao'
'Sumit Bhaduri'
'Jianfeng Jiang'
'Daewon Hong'
'R. H. Holm'

_publ_section_title
;
 On [Fe4S4]2+-(\m2-SR)-MII Bridge Formation in the Synthesis of an
 A-Cluster Analogue of Carbon Monoxide Dehydrogenase/Acetylcoenzyme A
 Synthase
;
_journal_name_full 'Journal of the American Chemical Society'
_journal_page_first 1933
_journal_page_last 1945
_journal_paper_doi 10.1021/ja040222n
_journal_volume 127
_journal_year 2005
_chemical_formula_sum 'C25 H38 F6 N2 Ni P2 Pt S3'
_chemical_formula_weight 892.49
_chemical_name_systematic
; 
 ? 
;
_space_group_IT_number 2
_symmetry_cell_setting triclinic
_symmetry_space_group_name_Hall '-P 1'
_symmetry_space_group_name_H-M 'P -1'
_atom_sites_solution_hydrogens geom
_atom_sites_solution_primary direct
_atom_sites_solution_secondary difmap
_audit_creation_method SHELXL-97
_cell_angle_alpha 94.878(6)
_cell_angle_beta 96.693(5)
_cell_angle_gamma 93.495(6)
_cell_formula_units_Z 2
_cell_length_a 9.731(3)
_cell_length_b 10.970(3)
_cell_length_c 15.100(4)
_cell_measurement_temperature 273(2)
_cell_volume 1591.0(8)
_computing_cell_refinement 'Bruker SMART'
_computing_data_collection 'Bruker SMART'
_computing_data_reduction 'Bruker SAINT'
_computing_molecular_graphics 'Bruker SHELXTL'
_computing_publication_material 'Bruker SHELXTL'
_computing_structure_refinement 'SHELXL-97 (Sheldrick, 1997)'
_computing_structure_solution 'SHELXS-97 (Sheldrick, 1990)'
_diffrn_ambient_temperature 273(2)
_diffrn_measured_fraction_theta_full 0.976
_diffrn_measured_fraction_theta_max 0.976
_diffrn_measurement_device_type 'CCD area detector'
_diffrn_measurement_method 'phi and omega scans'
_diffrn_radiation_monochromator graphite
_diffrn_radiation_source 'fine-focus sealed tube'
_diffrn_radiation_type MoK\a
_diffrn_radiation_wavelength 0.71073
_diffrn_reflns_av_R_equivalents 0.0340
_diffrn_reflns_av_sigmaI/netI 0.0779
_diffrn_reflns_limit_h_max 12
_diffrn_reflns_limit_h_min -12
_diffrn_reflns_limit_k_max 7
_diffrn_reflns_limit_k_min -14
_diffrn_reflns_limit_l_max 19
_diffrn_reflns_limit_l_min -20
_diffrn_reflns_number 11173
_diffrn_reflns_theta_full 28.33
_diffrn_reflns_theta_max 28.33
_diffrn_reflns_theta_min 1.36
_exptl_absorpt_coefficient_mu 5.336
_exptl_absorpt_correction_type none
_exptl_crystal_density_diffrn 1.863
_exptl_crystal_density_meas 0
_exptl_crystal_F_000 880
_refine_diff_density_max 3.032
_refine_diff_density_min -1.736
_refine_diff_density_rms 0.238
_refine_ls_extinction_method none
_refine_ls_goodness_of_fit_ref 1.004
_refine_ls_hydrogen_treatment mixed
_refine_ls_matrix_type full
_refine_ls_number_parameters 363
_refine_ls_number_reflns 7726
_refine_ls_number_restraints 0
_refine_ls_restrained_S_all 1.004
_refine_ls_R_factor_all 0.0820
_refine_ls_R_factor_gt 0.0534
_refine_ls_shift/su_max 0.025
_refine_ls_shift/su_mean 0.002
_refine_ls_structure_factor_coef Fsqd
_refine_ls_weighting_details 'calc w=1/[\s^2^(Fo^2^)+(0.0764P)^2^+0.0000P] where P=(Fo^2^+2Fc^2^)/3'
_refine_ls_weighting_scheme calc
_refine_ls_wR_factor_gt 0.1222
_refine_ls_wR_factor_ref 0.1398
_reflns_number_gt 5745
_reflns_number_total 7726
_reflns_threshold_expression >2sigma(I)
_cod_data_source_file ja040222n_09.cif
_cod_data_source_block 000
_cod_database_code 4111436

loop_
_symmetry_equiv_pos_as_xyz
'x, y, z'
'-x, -y, -z'

loop_
_atom_site_label
_atom_site_type_symbol
_atom_site_fract_x
_atom_site_fract_y
_atom_site_fract_z
_atom_site_U_iso_or_equiv
_atom_site_adp_type
_atom_site_occupancy
_atom_site_symmetry_multiplicity
_atom_site_calc_flag
_atom_site_refinement_flags
Ni1 Ni 0.85479(10) 0.32864(9) 0.40687(7) 0.0357(2) Uani 1 1 d .
Pt1 Pt 1.06144(3) 0.25821(3) 0.29750(2) 0.03219(11) Uani 1 1 d .
S2 S 1.0771(2) 0.34038(19) 0.44854(13) 0.0389(4) Uani 1 1 d .
P1 P 1.0559(2) 0.19274(19) 0.15330(14) 0.0372(4) Uani 1 1 d .
S3 S 1.2003(2) 0.1026(2) 0.32738(15) 0.0433(5) Uani 1 1 d .
S1 S 0.9227(2) 0.42669(19) 0.29753(14) 0.0427(5) Uani 1 1 d .
C12 C 1.1244(10) 0.0421(8) 0.1479(6) 0.049(2) Uani 1 1 d .
H12A H 1.0539 -0.0197 0.1583 0.059 Uiso 1 1 calc R
H12B H 1.1523 0.0217 0.0891 0.059 Uiso 1 1 calc R
C13 C 1.2467(10) 0.0452(8) 0.2182(6) 0.048(2) Uani 1 1 d .
H13A H 1.3221 0.0978 0.2024 0.058 Uiso 1 1 calc R
H13B H 1.2782 -0.0368 0.2214 0.058 Uiso 1 1 calc R
P2 P 0.6208(5) 0.8245(4) 0.2756(3) 0.0981(14) Uani 1 1 d .
N2 N 0.8297(7) 0.2284(6) 0.5080(4) 0.0399(15) Uani 1 1 d .
C10 C 0.8339(10) 0.3180(8) 0.5897(6) 0.048(2) Uani 1 1 d .
H10A H 0.7531 0.3655 0.5821 0.057 Uiso 1 1 calc R
H10B H 0.9151 0.3746 0.5919 0.057 Uiso 1 1 calc R
C6 C 0.9474(10) 0.1478(8) 0.5133(6) 0.050(2) Uani 1 1 d .
H6A H 0.9403 0.0930 0.4589 0.060 Uiso 1 1 calc R
H6B H 0.9420 0.0981 0.5632 0.060 Uiso 1 1 calc R
C20 C 1.1678(12) 0.2882(10) 0.0946(7) 0.062(3) Uani 1 1 d .
C8 C 0.6134(10) 0.4510(9) 0.3845(7) 0.056(2) Uani 1 1 d .
H8A H 0.6773 0.5154 0.3697 0.067 Uiso 1 1 calc R
H8B H 0.6191 0.4553 0.4492 0.067 Uiso 1 1 calc R
C1 C 0.7600(11) 0.4128(10) 0.2224(6) 0.060(3) Uani 1 1 d .
H1A H 0.7180 0.4908 0.2241 0.072 Uiso 1 1 calc R
H1B H 0.7779 0.3908 0.1615 0.072 Uiso 1 1 calc R
N1 N 0.6608(7) 0.3291(7) 0.3512(5) 0.0465(17) Uani 1 1 d .
C14 C 0.8920(12) 0.1754(10) 0.0839(7) 0.066(3) Uani 1 1 d .
C5 C 0.6982(11) 0.1441(9) 0.4982(7) 0.060(3) Uani 1 1 d .
H5A H 0.7097 0.0729 0.4578 0.072 Uiso 1 1 calc R
H5B H 0.6865 0.1156 0.5561 0.072 Uiso 1 1 calc R
C7 C 1.0857(10) 0.2218(9) 0.5257(6) 0.050(2) Uani 1 1 d .
H7A H 1.1590 0.1689 0.5137 0.060 Uiso 1 1 calc R
H7B H 1.1056 0.2588 0.5869 0.060 Uiso 1 1 calc R
F1 F 0.7471(12) 0.9168(11) 0.3157(9) 0.163(5) Uani 1 1 d .
C3 C 0.5642(11) 0.2254(10) 0.3687(8) 0.065(3) Uani 1 1 d .
H3A H 0.4703 0.2427 0.3470 0.078 Uiso 1 1 calc R
H3B H 0.5857 0.1517 0.3345 0.078 Uiso 1 1 calc R
C15 C 0.7866(12) 0.0985(12) 0.1100(10) 0.087(4) Uani 1 1 d .
H15 H 0.8052 0.0569 0.1608 0.104 Uiso 1 1 calc R
C2 C 0.6635(9) 0.3169(10) 0.2508(6) 0.055(2) Uani 1 1 d .
H2A H 0.6923 0.2365 0.2323 0.066 Uiso 1 1 calc R
H2B H 0.5707 0.3237 0.2211 0.066 Uiso 1 1 calc R
C4 C 0.5691(10) 0.2010(10) 0.4640(8) 0.066(3) Uani 1 1 d .
H4A H 0.4893 0.1468 0.4710 0.079 Uiso 1 1 calc R
H4B H 0.5628 0.2776 0.5000 0.079 Uiso 1 1 calc R
C19 C 0.8611(16) 0.2415(11) 0.0087(9) 0.093(5) Uani 1 1 d .
H19 H 0.9279 0.2936 -0.0108 0.112 Uiso 1 1 calc R
F6 F 0.5985(16) 0.794(2) 0.3658(8) 0.271(12) Uani 1 1 d .
C18 C 0.723(3) 0.2249(17) -0.0361(15) 0.163(12) Uani 1 1 d .
H18 H 0.6984 0.2666 -0.0861 0.196 Uiso 1 1 calc R
C21 C 1.200(2) 0.2499(17) 0.0108(10) 0.124(7) Uani 1 1 d .
H21 H 1.1672 0.1735 -0.0179 0.149 Uiso 1 1 calc R
C25 C 1.2241(15) 0.3993(13) 0.1335(10) 0.093(4) Uani 1 1 d .
H25 H 1.2027 0.4279 0.1897 0.111 Uiso 1 1 calc R
C17 C 0.626(2) 0.149(2) -0.006(2) 0.187(16) Uani 1 1 d .
H17 H 0.5362 0.1423 -0.0353 0.224 Uiso 1 1 calc R
C9 C 0.4663(13) 0.4769(14) 0.3471(10) 0.096(4) Uani 1 1 d .
H9A H 0.4576 0.4689 0.2829 0.143 Uiso 1 1 calc R
H9B H 0.4481 0.5587 0.3680 0.143 Uiso 1 1 calc R
H9C H 0.4009 0.4194 0.3670 0.143 Uiso 1 1 calc R
F3 F 0.5116(16) 0.7483(17) 0.2194(10) 0.234(8) Uani 1 1 d .
F5 F 0.7169(16) 0.7267(13) 0.2685(9) 0.195(6) Uani 1 1 d .
C11 C 0.8375(17) 0.2645(10) 0.6807(7) 0.085(4) Uani 1 1 d .
H11A H 0.7489 0.2238 0.6854 0.127 Uiso 1 1 calc R
H11B H 0.8583 0.3295 0.7280 0.127 Uiso 1 1 calc R
H11C H 0.9077 0.2068 0.6857 0.127 Uiso 1 1 calc R
C16 C 0.6565(17) 0.0832(17) 0.0626(15) 0.135(8) Uani 1 1 d .
H16 H 0.5900 0.0274 0.0786 0.162 Uiso 1 1 calc R
C24 C 1.311(2) 0.469(2) 0.0909(14) 0.157(10) Uani 1 1 d .
H24 H 1.3593 0.5392 0.1213 0.189 Uiso 1 1 calc R
F4 F 0.650(3) 0.876(2) 0.1837(14) 0.41(2) Uani 1 1 d .
F2 F 0.527(2) 0.919(2) 0.290(2) 0.40(2) Uani 1 1 d .
C23 C 1.328(3) 0.439(3) 0.010(2) 0.202(18) Uani 1 1 d .
H23 H 1.3720 0.4963 -0.0219 0.242 Uiso 1 1 calc R
C22 C 1.286(4) 0.333(3) -0.0298(18) 0.187(17) Uani 1 1 d .
H22 H 1.3125 0.3104 -0.0858 0.224 Uiso 1 1 calc R

loop_
_atom_site_aniso_label
_atom_site_aniso_U_11
_atom_site_aniso_U_22
_atom_site_aniso_U_33
_atom_site_aniso_U_23
_atom_site_aniso_U_13
_atom_site_aniso_U_12
Ni1 0.0407(5) 0.0290(5) 0.0365(5) -0.0009(4) 0.0039(4) 0.0024(4)
Pt1 0.03457(16) 0.02945(15) 0.03143(16) 0.00134(10) 0.00315(11) -0.00290(10)
S2 0.0425(11) 0.0423(11) 0.0300(10) 0.0005(8) -0.0001(8) 0.0008(9)
P1 0.0398(11) 0.0342(10) 0.0369(11) 0.0002(8) 0.0014(9) 0.0074(8)
S3 0.0413(11) 0.0461(12) 0.0445(12) 0.0110(9) 0.0061(9) 0.0075(9)
S1 0.0578(13) 0.0333(10) 0.0373(11) 0.0047(8) 0.0033(9) 0.0079(9)
C12 0.070(6) 0.034(4) 0.042(5) -0.005(3) 0.004(4) 0.014(4)
C13 0.056(5) 0.037(4) 0.054(5) -0.002(4) 0.017(4) 0.013(4)
P2 0.116(3) 0.097(3) 0.071(2) -0.025(2) -0.034(2) 0.053(2)
N2 0.055(4) 0.027(3) 0.036(4) -0.007(3) 0.008(3) -0.004(3)
C10 0.063(6) 0.035(4) 0.045(5) -0.003(4) 0.015(4) 0.004(4)
C6 0.072(6) 0.033(4) 0.049(5) 0.005(4) 0.014(5) 0.010(4)
C20 0.073(7) 0.066(7) 0.059(6) 0.030(5) 0.030(5) 0.021(5)
C8 0.051(6) 0.061(6) 0.054(6) -0.008(5) 0.006(4) 0.016(5)
C1 0.070(7) 0.066(6) 0.045(5) -0.003(5) 0.000(5) 0.033(5)
N1 0.042(4) 0.046(4) 0.048(4) -0.014(3) 0.003(3) 0.005(3)
C14 0.075(7) 0.063(6) 0.049(6) -0.029(5) -0.017(5) 0.022(6)
C5 0.071(7) 0.041(5) 0.068(7) -0.008(4) 0.028(5) -0.020(5)
C7 0.062(6) 0.057(5) 0.034(5) 0.005(4) 0.006(4) 0.022(5)
F1 0.144(9) 0.150(10) 0.183(12) 0.048(9) -0.044(8) -0.003(8)
C3 0.048(6) 0.063(7) 0.078(8) -0.014(6) 0.002(5) -0.007(5)
C15 0.048(6) 0.087(9) 0.108(10) -0.048(8) -0.020(6) 0.004(6)
C2 0.040(5) 0.072(7) 0.049(5) -0.011(5) -0.004(4) 0.017(5)
C4 0.046(6) 0.064(7) 0.080(8) -0.013(6) 0.007(5) -0.022(5)
C19 0.128(12) 0.062(7) 0.077(8) -0.019(6) -0.043(8) 0.048(8)
F6 0.167(12) 0.55(4) 0.077(8) -0.035(13) 0.041(8) -0.123(18)
C18 0.20(2) 0.088(12) 0.161(19) -0.046(12) -0.130(19) 0.069(14)
C21 0.207(19) 0.123(13) 0.070(9) 0.042(9) 0.079(11) 0.065(13)
C25 0.114(11) 0.082(9) 0.084(9) 0.031(7) 0.024(8) -0.028(8)
C17 0.104(16) 0.121(19) 0.29(4) -0.10(2) -0.10(2) 0.047(13)
C9 0.066(8) 0.104(10) 0.115(11) -0.020(8) 0.008(7) 0.044(7)
F3 0.188(13) 0.293(19) 0.172(13) -0.033(12) -0.085(11) -0.090(13)
F5 0.245(15) 0.178(12) 0.151(11) -0.039(9) -0.042(10) 0.120(11)
C11 0.160(13) 0.056(6) 0.043(6) 0.002(5) 0.042(7) -0.005(7)
C16 0.075(10) 0.096(13) 0.21(2) -0.064(13) -0.051(12) 0.005(9)
C24 0.180(19) 0.17(2) 0.135(16) 0.102(16) 0.044(15) -0.047(15)
F4 0.57(5) 0.35(3) 0.25(2) 0.22(2) -0.24(3) -0.26(3)
F2 0.24(2) 0.31(3) 0.58(5) -0.18(3) -0.20(3) 0.18(2)
C23 0.17(2) 0.25(4) 0.24(4) 0.18(3) 0.11(3) 0.06(3)
C22 0.26(4) 0.23(3) 0.120(19) 0.10(2) 0.14(2) 0.13(3)

loop_
_atom_type_symbol
_atom_type_description
_atom_type_scat_dispersion_real
_atom_type_scat_dispersion_imag
_atom_type_scat_source
C C 0.0033 0.0016 'International Tables Vol C Tables 4.2.6.8 and 6.1.1.4'
H H 0.0000 0.0000 'International Tables Vol C Tables 4.2.6.8 and 6.1.1.4'
N N 0.0061 0.0033 'International Tables Vol C Tables 4.2.6.8 and 6.1.1.4'
F F 0.0171 0.0103 'International Tables Vol C Tables 4.2.6.8 and 6.1.1.4'
P P 0.1023 0.0942 'International Tables Vol C Tables 4.2.6.8 and 6.1.1.4'
S S 0.1246 0.1234 'International Tables Vol C Tables 4.2.6.8 and 6.1.1.4'
Ni Ni 0.3393 1.1124 'International Tables Vol C Tables 4.2.6.8 and 6.1.1.4'
Pt Pt -1.7033 8.3905 'International Tables Vol C Tables 4.2.6.8 and 6.1.1.4'

loop_
_geom_angle_atom_site_label_1
_geom_angle_atom_site_label_2
_geom_angle_atom_site_label_3
_geom_angle
N1 Ni1 N2 100.6(3)
N1 Ni1 S2 170.7(2)
N2 Ni1 S2 88.5(2)
N1 Ni1 S1 89.3(2)
N2 Ni1 S1 169.0(2)
S2 Ni1 S1 81.41(9)
N1 Ni1 Pt1 118.9(2)
N2 Ni1 Pt1 116.2(2)
S2 Ni1 Pt1 54.16(6)
S1 Ni1 Pt1 53.81(6)
P1 Pt1 S3 86.83(8)
P1 Pt1 S1 104.45(7)
S3 Pt1 S1 168.71(7)
P1 Pt1 S2 175.87(7)
S3 Pt1 S2 94.59(8)
S1 Pt1 S2 74.17(7)
P1 Pt1 Ni1 133.69(6)
S3 Pt1 Ni1 122.64(6)
S1 Pt1 Ni1 48.61(6)
S2 Pt1 Ni1 48.21(6)
C7 S2 Ni1 99.8(3)
C7 S2 Pt1 112.2(3)
Ni1 S2 Pt1 77.63(7)
C14 P1 C12 106.0(5)
C14 P1 C20 105.0(6)
C12 P1 C20 105.8(5)
C14 P1 Pt1 118.8(4)
C12 P1 Pt1 107.4(3)
C20 P1 Pt1 113.0(4)
C13 S3 Pt1 104.7(3)
C1 S1 Ni1 99.2(4)
C1 S1 Pt1 118.0(3)
Ni1 S1 Pt1 77.57(7)
C13 C12 P1 108.1(6)
C12 C13 S3 110.4(6)
F2 P2 F3 90.7(12)
F2 P2 F6 85.4(18)
F3 P2 F6 102.4(9)
F2 P2 F5 175.7(18)
F3 P2 F5 90.9(10)
F6 P2 F5 90.4(11)
F2 P2 F1 90.1(11)
F3 P2 F1 167.1(9)
F6 P2 F1 90.5(8)
F5 P2 F1 89.2(8)
F2 P2 F4 89.9(17)
F3 P2 F4 83.8(9)
F6 P2 F4 172.2(13)
F5 P2 F4 94.3(16)
F1 P2 F4 83.2(8)
C6 N2 C10 112.8(7)
C6 N2 C5 106.4(7)
C10 N2 C5 109.7(7)
C6 N2 Ni1 105.7(5)
C10 N2 Ni1 106.0(5)
C5 N2 Ni1 116.3(6)
N2 C10 C11 117.1(7)
N2 C6 C7 111.5(7)
C25 C20 C21 118.1(12)
C25 C20 P1 120.5(9)
C21 C20 P1 121.4(12)
N1 C8 C9 115.4(9)
C2 C1 S1 109.5(7)
C3 N1 C8 111.5(7)
C3 N1 C2 105.1(7)
C8 N1 C2 112.3(7)
C3 N1 Ni1 116.2(6)
C8 N1 Ni1 105.0(5)
C2 N1 Ni1 106.9(5)
C15 C14 C19 118.6(12)
C15 C14 P1 117.7(9)
C19 C14 P1 123.5(11)
C4 C5 N2 114.9(8)
C6 C7 S2 108.4(6)
C4 C3 N1 114.9(8)
C16 C15 C14 121.7(17)
C1 C2 N1 111.7(8)
C3 C4 C5 113.0(9)
C14 C19 C18 117.1(18)
C17 C18 C19 121(2)
C20 C21 C22 117(2)
C20 C25 C24 120.6(16)
C16 C17 C18 122(2)
C17 C16 C15 119(2)
C23 C24 C25 121(2)
C24 C23 C22 122(3)
C23 C22 C21 121(2)

loop_
_geom_bond_atom_site_label_1
_geom_bond_atom_site_label_2
_geom_bond_distance
Ni1 N1 1.975(7)
Ni1 N2 1.986(7)
Ni1 S2 2.174(2)
Ni1 S1 2.188(2)
Ni1 Pt1 2.8487(12)
Pt1 P1 2.228(2)
Pt1 S3 2.283(2)
Pt1 S1 2.354(2)
Pt1 S2 2.364(2)
S2 C7 1.819(9)
P1 C14 1.794(10)
P1 C12 1.819(8)
P1 C20 1.820(10)
S3 C13 1.831(9)
S1 C1 1.828(10)
C12 C13 1.497(13)
P2 F2 1.437(17)
P2 F3 1.452(12)
P2 F6 1.468(13)
P2 F5 1.471(11)
P2 F1 1.573(12)
P2 F4 1.592(19)
N2 C6 1.488(12)
N2 C10 1.506(10)
N2 C5 1.517(11)
C10 C11 1.538(13)
C6 C7 1.512(14)
C20 C25 1.361(18)
C20 C21 1.376(16)
C8 N1 1.505(11)
C8 C9 1.528(14)
C1 C2 1.490(15)
N1 C3 1.492(12)
N1 C2 1.515(12)
C14 C15 1.401(18)
C14 C19 1.413(16)
C5 C4 1.495(15)
C3 C4 1.482(15)
C15 C16 1.373(18)
C19 C18 1.43(2)
C18 C17 1.36(4)
C21 C22 1.43(3)
C25 C24 1.362(18)
C17 C16 1.33(3)
C24 C23 1.27(4)
C23 C22 1.28(4)
